data_8105673
loop_
_publ_author_name
'Tan, Hong-bo'
'Hu, Chun-sheng'

_publ_section_title
;
 Crystal structure of ethyl
 (E)-1-(3-ethoxy-3-oxoprop-1-en-1-yl)-2-(4-nitrophenyl)-2,5-dihydro-1H-benzo[b][1,4]diazepine-3-carboxylate,
 C23H23N3O6
;
_journal_issue 3
_journal_name_full 'Zeitschrift f\"ur Kristallographie - New Crystal Structures'
_journal_page_first 439
_journal_page_last 440
_journal_paper_doi 10.1515/ncrs-2018-0447
_journal_volume 234
_journal_year 2019
_chemical_formula_sum 'C23 H23 N3 O6'
_chemical_formula_weight 437.44
_space_group_IT_number 14
_space_group_name_Hall '-P 2ybc'
_space_group_name_H-M_alt 'P 1 21/c 1'
_symmetry_cell_setting monoclinic
_symmetry_space_group_name_H-M 'P 1 21/c 1'
_atom_sites_solution_hydrogens geom
_atom_sites_solution_primary direct
_atom_sites_solution_secondary difmap
_cell_angle_alpha 90.00
_cell_angle_beta 98.872(12)
_cell_angle_gamma 90.00
_cell_formula_units_Z 4
_cell_length_a 11.235(6)
_cell_length_b 11.251(7)
_cell_length_c 17.814(10)
_cell_measurement_reflns_used 1934
_cell_measurement_temperature 296(2)
_cell_measurement_theta_max 22.82
_cell_measurement_theta_min 2.31
_cell_volume 2225(2)
_computing_cell_refinement 'Bruker SAINT'
_computing_data_collection 'Bruker APEX2'
_computing_data_reduction 'Bruker SAINT'
_computing_molecular_graphics 'Bruker SHELXTL'
_computing_publication_material 'Bruker SHELXTL'
_computing_structure_refinement 'SHELXL-97 (Sheldrick, 2008)'
_computing_structure_solution 'SHELXS-97 (Sheldrick, 2008)'
_diffrn_ambient_temperature 296(2)
_diffrn_measured_fraction_theta_full 0.997
_diffrn_measured_fraction_theta_max 0.997
_diffrn_measurement_device_type 'Bruker APEX-II CCD'
_diffrn_measurement_method '\f and \w scans'
_diffrn_radiation_monochromator graphite
_diffrn_radiation_source 'fine-focus sealed tube'
_diffrn_radiation_type MoK\a
_diffrn_radiation_wavelength 0.71073
_diffrn_reflns_av_R_equivalents 0.0490
_diffrn_reflns_av_sigmaI/netI 0.0569
_diffrn_reflns_limit_h_max 13
_diffrn_reflns_limit_h_min -11
_diffrn_reflns_limit_k_max 13
_diffrn_reflns_limit_k_min -13
_diffrn_reflns_limit_l_max 19
_diffrn_reflns_limit_l_min -21
_diffrn_reflns_number 10842
_diffrn_reflns_theta_full 25.00
_diffrn_reflns_theta_max 25.00
_diffrn_reflns_theta_min 1.83
_exptl_absorpt_coefficient_mu 0.096
_exptl_absorpt_correction_T_max 0.9765
_exptl_absorpt_correction_T_min 0.9700
_exptl_absorpt_correction_type multi-scan
_exptl_absorpt_process_details SADABS
_exptl_crystal_colour yellow
_exptl_crystal_density_diffrn 1.306
_exptl_crystal_density_method 'not measured'
_exptl_crystal_description block
_exptl_crystal_F_000 920
_exptl_crystal_size_max 0.32
_exptl_crystal_size_mid 0.28
_exptl_crystal_size_min 0.25
_refine_diff_density_max 0.483
_refine_diff_density_min -0.277
_refine_diff_density_rms 0.042
_refine_ls_extinction_method none
_refine_ls_goodness_of_fit_ref 1.045
_refine_ls_hydrogen_treatment constr
_refine_ls_matrix_type full
_refine_ls_number_parameters 289
_refine_ls_number_reflns 3899
_refine_ls_number_restraints 12
_refine_ls_restrained_S_all 1.075
_refine_ls_R_factor_all 0.1022
_refine_ls_R_factor_gt 0.0581
_refine_ls_shift/su_max 0.000
_refine_ls_shift/su_mean 0.000
_refine_ls_structure_factor_coef Fsqd
_refine_ls_weighting_details 'calc w=1/[\s^2^(Fo^2^)+(0.0500P)^2^+0.9800P] where P=(Fo^2^+2Fc^2^)/3'
_refine_ls_weighting_scheme calc
_refine_ls_wR_factor_gt 0.1437
_refine_ls_wR_factor_ref 0.1590
_reflns_number_gt 2268
_reflns_number_total 3899
_reflns_threshold_expression >2sigma(I)
_cod_data_source_file suppl_ncrs-2018-0447_suppl.cif
_cod_data_source_block a
_cod_depositor_comments
;
The following automatic conversions were performed:

data item '_exptl_absorpt_correction_type' value 'Multi-scan' was
changed to 'multi-scan' in accordance with the built-in table derived
from the CIF Core dictionary named 'cif_core.dic' version 2.4.5 last
updated on 2014-11-21.

data item '_symmetry_cell_setting' value 'Monoclinic' was changed to
'monoclinic' in accordance with the built-in table derived from the
CIF Core dictionary named 'cif_core.dic' version 2.4.5 last updated
on 2014-11-21.

Automatic conversion script
Id: cif_fix_values 8738 2021-04-28 16:35:53Z antanas 
;
_cod_original_sg_symbol_H-M 'P2(1)/c  '
_cod_database_code 8105673

loop_
_symmetry_equiv_pos_as_xyz
'x, y, z'
'-x, y+1/2, -z+1/2'
'-x, -y, -z'
'x, -y-1/2, z-1/2'

loop_
_atom_site_label
_atom_site_type_symbol
_atom_site_fract_x
_atom_site_fract_y
_atom_site_fract_z
_atom_site_U_iso_or_equiv
_atom_site_adp_type
_atom_site_occupancy
_atom_site_symmetry_multiplicity
_atom_site_calc_flag
_atom_site_refinement_flags
_atom_site_disorder_assembly
_atom_site_disorder_group
N1 N 0.4313(2) 0.90636(19) 0.23680(12) 0.0516(6) Uani 1 1 d . . .
N2 N 0.4406(2) 0.7899(2) 0.09301(13) 0.0680(7) Uani 1 1 d . . .
H2B H 0.4493 0.7288 0.0653 0.082 Uiso 1 1 calc R . .
N3 N 0.0891(3) 1.3336(4) 0.1265(3) 0.1056(11) Uani 1 1 d . . .
O1 O 0.6725(2) 0.9493(2) 0.47618(11) 0.0750(6) Uani 1 1 d . . .
O2 O 0.5099(2) 0.8317(2) 0.46818(11) 0.0791(7) Uani 1 1 d . . .
O3 O 0.6767(2) 1.1342(2) 0.16645(15) 0.0863(7) Uani 1 1 d . . .
O4 O 0.7177(2) 1.0092(2) 0.07702(13) 0.0891(8) Uani 1 1 d . . .
O5 O 0.0360(3) 1.3347(4) 0.0618(2) 0.1530(15) Uani 1 1 d . . .
O6 O 0.0637(3) 1.3964(4) 0.1776(2) 0.1564(15) Uani 1 1 d . . .
C1 C 0.2235(3) 0.8383(3) 0.22637(18) 0.0699(9) Uani 1 1 d . . .
H1A H 0.2160 0.8798 0.2705 0.084 Uiso 1 1 calc R . .
C2 C 0.1289(3) 0.7715(4) 0.1917(2) 0.0894(11) Uani 1 1 d . . .
H2A H 0.0581 0.7672 0.2127 0.107 Uiso 1 1 calc R . .
C3 C 0.1385(4) 0.7110(4) 0.1261(2) 0.0917(12) Uani 1 1 d . . .
H3A H 0.0750 0.6642 0.1030 0.110 Uiso 1 1 calc R . .
C4 C 0.2416(4) 0.7197(3) 0.09493(19) 0.0788(10) Uani 1 1 d . . .
H4A H 0.2470 0.6795 0.0500 0.095 Uiso 1 1 calc R . .
C5 C 0.3386(3) 0.7871(3) 0.12872(16) 0.0586(8) Uani 1 1 d . . .
C6 C 0.3305(3) 0.8450(2) 0.19665(16) 0.0541(7) Uani 1 1 d . . .
C7 C 0.4651(3) 0.8854(2) 0.31229(15) 0.0530(7) Uani 1 1 d . . .
H7A H 0.4223 0.8264 0.3331 0.064 Uiso 1 1 calc R . .
C8 C 0.5517(3) 0.9384(3) 0.36043(15) 0.0555(7) Uani 1 1 d . . .
H8A H 0.5978 0.9989 0.3440 0.067 Uiso 1 1 calc R . .
C9 C 0.5722(3) 0.8996(3) 0.43854(16) 0.0593(8) Uani 1 1 d . . .
C10 C 0.7016(3) 0.9160(4) 0.55509(18) 0.0949(12) Uani 1 1 d . . .
H10A H 0.6370 0.9398 0.5823 0.114 Uiso 1 1 calc R . .
H10B H 0.7109 0.8305 0.5594 0.114 Uiso 1 1 calc R . .
C11 C 0.8069(4) 0.9711(6) 0.5860(2) 0.145(2) Uani 1 1 d U . .
H11A H 0.8273 0.9487 0.6385 0.217 Uiso 1 1 calc R . .
H11B H 0.7967 1.0557 0.5824 0.217 Uiso 1 1 calc R . .
H11C H 0.8704 0.9473 0.5589 0.217 Uiso 1 1 calc R . .
C12 C 0.5277(3) 0.8726(3) 0.09486(15) 0.0599(8) Uani 1 1 d . . .
H12A H 0.5808 0.8605 0.0604 0.072 Uiso 1 1 calc R . .
C13 C 0.5500(3) 0.9696(2) 0.13843(15) 0.0524(7) Uani 1 1 d . . .
C14 C 0.4807(3) 1.0089(2) 0.19971(14) 0.0509(7) Uani 1 1 d . . .
H14A H 0.5388 1.0477 0.2388 0.061 Uiso 1 1 calc R . .
C15 C 0.6515(3) 1.0461(3) 0.12985(17) 0.0621(8) Uani 1 1 d . . .
C16 C 0.8269(4) 1.0748(4) 0.0714(3) 0.1030(13) Uani 1 1 d . . .
H16A H 0.8414 1.0753 0.0191 0.124 Uiso 1 1 calc R . .
H16B H 0.8183 1.1564 0.0873 0.124 Uiso 1 1 calc R . .
C17 C 0.9244(5) 1.0207(7) 0.1181(4) 0.185(3) Uani 1 1 d U . .
H17A H 0.9969 1.0641 0.1147 0.278 Uiso 1 1 calc R . .
H17B H 0.9331 0.9403 0.1017 0.278 Uiso 1 1 calc R . .
H17C H 0.9098 1.0207 0.1698 0.278 Uiso 1 1 calc R . .
C18 C 0.3799(3) 1.0967(2) 0.17752(15) 0.0516(7) Uani 1 1 d . . .
C19 C 0.3199(3) 1.1063(3) 0.10509(16) 0.0617(8) Uani 1 1 d . . .
H19A H 0.3438 1.0601 0.0667 0.074 Uiso 1 1 calc R . .
C20 C 0.2240(3) 1.1839(3) 0.08806(19) 0.0717(9) Uani 1 1 d . . .
H20A H 0.1826 1.1898 0.0388 0.086 Uiso 1 1 calc R . .
C21 C 0.1917(3) 1.2515(3) 0.1452(2) 0.0696(9) Uani 1 1 d . . .
C22 C 0.2491(3) 1.2450(3) 0.2175(2) 0.0756(10) Uani 1 1 d . . .
H22A H 0.2251 1.2923 0.2553 0.091 Uiso 1 1 calc R . .
C23 C 0.3435(3) 1.1674(3) 0.23402(17) 0.0644(8) Uani 1 1 d . . .
H23A H 0.3838 1.1619 0.2836 0.077 Uiso 1 1 calc R . .

loop_
_atom_site_aniso_label
_atom_site_aniso_U_11
_atom_site_aniso_U_22
_atom_site_aniso_U_33
_atom_site_aniso_U_23
_atom_site_aniso_U_13
_atom_site_aniso_U_12
N1 0.0734(16) 0.0436(12) 0.0398(13) -0.0004(10) 0.0154(11) -0.0044(12)
N2 0.094(2) 0.0568(16) 0.0557(16) -0.0174(12) 0.0212(14) -0.0062(15)
N3 0.093(3) 0.107(3) 0.121(3) 0.023(3) 0.028(2) 0.030(2)
O1 0.0848(15) 0.0970(17) 0.0428(12) 0.0037(11) 0.0083(11) -0.0029(14)
O2 0.0911(16) 0.0936(17) 0.0559(13) 0.0248(12) 0.0221(12) -0.0037(14)
O3 0.0913(17) 0.0673(15) 0.1076(19) -0.0202(14) 0.0385(14) -0.0163(13)
O4 0.0905(17) 0.0966(18) 0.0910(17) -0.0172(14) 0.0477(14) -0.0169(14)
O5 0.133(3) 0.181(4) 0.139(3) 0.033(3) 0.001(2) 0.069(3)
O6 0.165(3) 0.153(3) 0.158(3) 0.005(3) 0.043(3) 0.089(3)
C1 0.077(2) 0.071(2) 0.064(2) 0.0038(16) 0.0185(17) -0.0020(19)
C2 0.076(2) 0.101(3) 0.092(3) 0.011(2) 0.015(2) -0.014(2)
C3 0.088(3) 0.088(3) 0.095(3) -0.001(2) 0.001(2) -0.025(2)
C4 0.103(3) 0.064(2) 0.066(2) -0.0058(17) 0.004(2) -0.013(2)
C5 0.076(2) 0.0485(17) 0.0511(17) -0.0002(14) 0.0100(15) -0.0029(16)
C6 0.0697(19) 0.0434(15) 0.0493(16) 0.0048(13) 0.0099(14) -0.0013(15)
C7 0.0731(19) 0.0468(16) 0.0437(16) 0.0017(13) 0.0234(14) 0.0064(15)
C8 0.072(2) 0.0546(17) 0.0412(15) 0.0047(13) 0.0141(14) 0.0014(15)
C9 0.069(2) 0.0628(19) 0.0486(17) 0.0029(15) 0.0160(16) 0.0139(17)
C10 0.088(3) 0.149(4) 0.0447(19) 0.006(2) 0.0016(17) 0.006(3)
C11 0.127(4) 0.224(6) 0.078(3) -0.005(3) 0.000(3) -0.046(4)
C12 0.075(2) 0.062(2) 0.0454(16) -0.0005(14) 0.0180(15) 0.0026(17)
C13 0.0674(18) 0.0500(16) 0.0422(15) -0.0002(13) 0.0160(13) 0.0018(15)
C14 0.0698(18) 0.0447(16) 0.0397(14) -0.0002(12) 0.0128(13) -0.0032(14)
C15 0.076(2) 0.0551(19) 0.0584(19) 0.0022(15) 0.0207(16) 0.0061(17)
C16 0.096(3) 0.099(3) 0.124(4) 0.005(3) 0.050(3) -0.013(3)
C17 0.112(4) 0.198(6) 0.240(6) 0.040(5) 0.009(4) -0.020(4)
C18 0.0703(18) 0.0431(15) 0.0447(16) 0.0019(12) 0.0192(14) -0.0058(14)
C19 0.080(2) 0.0583(18) 0.0495(18) 0.0023(14) 0.0184(15) 0.0001(17)
C20 0.079(2) 0.074(2) 0.061(2) 0.0151(17) 0.0085(17) -0.0004(19)
C21 0.071(2) 0.062(2) 0.079(2) 0.0150(18) 0.0236(18) 0.0057(17)
C22 0.095(3) 0.061(2) 0.078(3) 0.0006(18) 0.035(2) 0.010(2)
C23 0.087(2) 0.0572(18) 0.0522(18) 0.0014(14) 0.0208(16) 0.0061(18)

loop_
_atom_type_symbol
_atom_type_description
_atom_type_scat_dispersion_real
_atom_type_scat_dispersion_imag
_atom_type_scat_source
C C 0.0033 0.0016 'International Tables Vol C Tables 4.2.6.8 and 6.1.1.4'
H H 0.0000 0.0000 'International Tables Vol C Tables 4.2.6.8 and 6.1.1.4'
N N 0.0061 0.0033 'International Tables Vol C Tables 4.2.6.8 and 6.1.1.4'
O O 0.0106 0.0060 'International Tables Vol C Tables 4.2.6.8 and 6.1.1.4'

loop_
_geom_angle_atom_site_label_1
_geom_angle_atom_site_label_2
_geom_angle_atom_site_label_3
_geom_angle
_geom_angle_site_symmetry_1
_geom_angle_site_symmetry_3
C7 N1 C6 119.5(2) . .
C7 N1 C14 120.6(2) . .
C6 N1 C14 118.6(2) . .
C12 N2 C5 130.5(2) . .
C12 N2 H2B 114.8 . .
C5 N2 H2B 114.8 . .
O5 N3 O6 124.4(4) . .
O5 N3 C21 118.2(4) . .
O6 N3 C21 117.3(4) . .
C9 O1 C10 115.2(3) . .
C15 O4 C16 117.0(3) . .
C2 C1 C6 121.1(3) . .
C2 C1 H1A 119.5 . .
C6 C1 H1A 119.5 . .
C1 C2 C3 119.9(4) . .
C1 C2 H2A 120.0 . .
C3 C2 H2A 120.0 . .
C4 C3 C2 119.7(4) . .
C4 C3 H3A 120.2 . .
C2 C3 H3A 120.2 . .
C3 C4 C5 121.5(3) . .
C3 C4 H4A 119.2 . .
C5 C4 H4A 119.2 . .
C4 C5 C6 118.8(3) . .
C4 C5 N2 117.4(3) . .
C6 C5 N2 123.8(3) . .
C1 C6 C5 118.9(3) . .
C1 C6 N1 120.2(3) . .
C5 C6 N1 120.8(3) . .
C8 C7 N1 128.5(3) . .
C8 C7 H7A 115.7 . .
N1 C7 H7A 115.7 . .
C7 C8 C9 118.5(3) . .
C7 C8 H8A 120.7 . .
C9 C8 H8A 120.7 . .
O2 C9 O1 122.9(3) . .
O2 C9 C8 126.4(3) . .
O1 C9 C8 110.7(3) . .
C11 C10 O1 109.0(4) . .
C11 C10 H10A 109.9 . .
O1 C10 H10A 109.9 . .
C11 C10 H10B 109.9 . .
O1 C10 H10B 109.9 . .
H10A C10 H10B 108.3 . .
C10 C11 H11A 109.5 . .
C10 C11 H11B 109.5 . .
H11A C11 H11B 109.5 . .
C10 C11 H11C 109.5 . .
H11A C11 H11C 109.5 . .
H11B C11 H11C 109.5 . .
C13 C12 N2 130.3(3) . .
C13 C12 H12A 114.8 . .
N2 C12 H12A 114.8 . .
C12 C13 C15 120.0(3) . .
C12 C13 C14 126.1(3) . .
C15 C13 C14 113.9(2) . .
N1 C14 C13 111.6(2) . .
N1 C14 C18 108.0(2) . .
C13 C14 C18 117.0(2) . .
N1 C14 H14A 106.6 . .
C13 C14 H14A 106.6 . .
C18 C14 H14A 106.6 . .
O3 C15 O4 121.7(3) . .
O3 C15 C13 123.8(3) . .
O4 C15 C13 114.5(3) . .
C17 C16 O4 109.2(4) . .
C17 C16 H16A 109.8 . .
O4 C16 H16A 109.8 . .
C17 C16 H16B 109.8 . .
O4 C16 H16B 109.8 . .
H16A C16 H16B 108.3 . .
C16 C17 H17A 109.5 . .
C16 C17 H17B 109.5 . .
H17A C17 H17B 109.5 . .
C16 C17 H17C 109.5 . .
H17A C17 H17C 109.5 . .
H17B C17 H17C 109.5 . .
C19 C18 C23 118.7(3) . .
C19 C18 C14 122.8(2) . .
C23 C18 C14 118.5(2) . .
C18 C19 C20 120.8(3) . .
C18 C19 H19A 119.6 . .
C20 C19 H19A 119.6 . .
C21 C20 C19 118.4(3) . .
C21 C20 H20A 120.8 . .
C19 C20 H20A 120.8 . .
C22 C21 C20 122.6(3) . .
C22 C21 N3 119.4(4) . .
C20 C21 N3 118.0(4) . .
C21 C22 C23 118.6(3) . .
C21 C22 H22A 120.7 . .
C23 C22 H22A 120.7 . .
C22 C23 C18 120.9(3) . .
C22 C23 H23A 119.6 . .
C18 C23 H23A 119.6 . .

loop_
_geom_bond_atom_site_label_1
_geom_bond_atom_site_label_2
_geom_bond_distance
_geom_bond_site_symmetry_2
N1 C7 1.361(3) .
N1 C6 1.422(4) .
N1 C14 1.480(3) .
N2 C12 1.348(4) .
N2 C5 1.394(4) .
N2 H2B 0.8600 .
N3 O5 1.214(5) .
N3 O6 1.220(5) .
N3 C21 1.475(5) .
O1 C9 1.341(4) .
O1 C10 1.443(4) .
O2 C9 1.212(3) .
O3 C15 1.196(4) .
O4 C15 1.352(3) .
O4 C16 1.448(4) .
C1 C2 1.368(5) .
C1 C6 1.388(4) .
C1 H1A 0.9300 .
C2 C3 1.372(5) .
C2 H2A 0.9300 .
C3 C4 1.363(5) .
C3 H3A 0.9300 .
C4 C5 1.387(4) .
C4 H4A 0.9300 .
C5 C6 1.389(4) .
C7 C8 1.334(4) .
C7 H7A 0.9300 .
C8 C9 1.442(4) .
C8 H8A 0.9300 .
C10 C11 1.374(5) .
C10 H10A 0.9700 .
C10 H10B 0.9700 .
C11 H11A 0.9600 .
C11 H11B 0.9600 .
C11 H11C 0.9600 .
C12 C13 1.340(4) .
C12 H12A 0.9300 .
C13 C15 1.456(4) .
C13 C14 1.502(4) .
C14 C18 1.509(4) .
C14 H14A 0.9800 .
C16 C17 1.408(6) .
C16 H16A 0.9700 .
C16 H16B 0.9700 .
C17 H17A 0.9600 .
C17 H17B 0.9600 .
C17 H17C 0.9600 .
C18 C19 1.365(4) .
C18 C23 1.393(4) .
C19 C20 1.383(4) .
C19 H19A 0.9300 .
C20 C21 1.364(4) .
C20 H20A 0.9300 .
C21 C22 1.351(5) .
C22 C23 1.370(4) .
C22 H22A 0.9300 .
C23 H23A 0.9300 .
